data_7050099
loop_
_publ_author_name
'Lee, Sang-Ok'
'Kariuki, Benson M.'
'Harris, Kenneth D. M.'

_publ_section_title
;
 Hydrogen-bonded chains of \a,\w-diaminoalkane and
 \a,\w-dihydroxyalkane guest molecules lead to disrupted tunnel
 structures in urea inclusion compounds
;
_journal_issue 10
_journal_name_full 'New Journal of Chemistry'
_journal_page_first 1266
_journal_paper_doi 10.1039/b502004m
_journal_volume 29
_journal_year 2005
_chemical_formula_moiety '8(C1 H4 N2 O1), C8 H20 N2, C3 H8 O2'
_chemical_formula_sum 'C19 H60 N18 O10'
_chemical_formula_weight 700.85
_chemical_name_systematic
;
?
;
_space_group_IT_number 152
_symmetry_cell_setting trigonal
_symmetry_space_group_name_Hall 'P 31 2"'
_symmetry_space_group_name_H-M 'P 31 2 1'
_atom_sites_solution_hydrogens geom
_atom_sites_solution_primary direct
_atom_sites_solution_secondary difmap
_audit_creation_method SHELXL-97
_cell_angle_alpha 90.00
_cell_angle_beta 90.00
_cell_angle_gamma 120.00
_cell_formula_units_Z 3
_cell_length_a 8.2121(2)
_cell_length_b 8.2121(2)
_cell_length_c 48.6159(14)
_cell_measurement_reflns_used 3102
_cell_measurement_temperature 296(2)
_cell_measurement_theta_max 70.46
_cell_measurement_theta_min 2.73
_cell_volume 2839.34(13)
_computing_cell_refinement SAINTPLUS
_computing_data_collection SMART
_computing_data_reduction SAINTPLUS
_computing_structure_refinement SHELXTL
_computing_structure_solution SHELXTL
_diffrn_ambient_temperature 296(2)
_diffrn_measured_fraction_theta_full 0.985
_diffrn_measured_fraction_theta_max 0.985
_diffrn_measurement_device_type 'Bruker Smart 6000 CCD'
_diffrn_measurement_method 'CCD scans'
_diffrn_radiation_monochromator graphite
_diffrn_radiation_source 'fine-focus sealed tube'
_diffrn_radiation_type CuK\a
_diffrn_radiation_wavelength 1.54178
_diffrn_reflns_av_R_equivalents 0.0784
_diffrn_reflns_av_sigmaI/netI 0.0475
_diffrn_reflns_limit_h_max 8
_diffrn_reflns_limit_h_min -9
_diffrn_reflns_limit_k_max 9
_diffrn_reflns_limit_k_min -9
_diffrn_reflns_limit_l_max 51
_diffrn_reflns_limit_l_min -59
_diffrn_reflns_number 18182
_diffrn_reflns_theta_full 70.46
_diffrn_reflns_theta_max 70.46
_diffrn_reflns_theta_min 2.73
_exptl_absorpt_coefficient_mu 0.835
_exptl_absorpt_correction_T_max 0.9362
_exptl_absorpt_correction_T_min 0.6803
_exptl_absorpt_correction_type empirical
_exptl_absorpt_process_details 'Sadabs in SaintPlus'
_exptl_crystal_colour clear
_exptl_crystal_density_diffrn 1.230
_exptl_crystal_density_method 'not measured'
_exptl_crystal_description Plate
_exptl_crystal_F_000 1140
_exptl_crystal_size_max 0.50
_exptl_crystal_size_mid 0.40
_exptl_crystal_size_min 0.08
_refine_diff_density_max 0.667
_refine_diff_density_min -0.459
_refine_diff_density_rms 0.062
_refine_ls_abs_structure_details 'Flack H D (1983), Acta Cryst. A39, 876-881'
_refine_ls_abs_structure_Flack 0.4(5)
_refine_ls_extinction_method none
_refine_ls_goodness_of_fit_ref 1.037
_refine_ls_hydrogen_treatment mixed
_refine_ls_matrix_type full
_refine_ls_number_parameters 243
_refine_ls_number_reflns 3552
_refine_ls_number_restraints 401
_refine_ls_restrained_S_all 1.009
_refine_ls_R_factor_all 0.0773
_refine_ls_R_factor_gt 0.0692
_refine_ls_shift/su_max 0.014
_refine_ls_shift/su_mean 0.002
_refine_ls_structure_factor_coef Fsqd
_refine_ls_weighting_details 'calc w=1/[\s^2^(Fo^2^)+(0.1336P)^2^+1.1596P] where P=(Fo^2^+2Fc^2^)/3'
_refine_ls_weighting_scheme calc
_refine_ls_wR_factor_gt 0.2056
_refine_ls_wR_factor_ref 0.2160
_reflns_number_gt 3102
_reflns_number_total 3552
_reflns_threshold_expression >2sigma(I)
_cod_data_source_file b502004m.txt
_cod_data_source_block soleer3
_cod_depositor_comments
;
The following automatic conversions were performed:
'_symmetry_cell_setting' value 'Trigonal' changed to 'trigonal' according
to '/home/saulius/struct/CIF-dictionaries/cif_core.dic' dictionary named
'cif_core.dic' version 2.4.1 from 2010-06-29.

Automatic conversion script
Id: cif_fix_enum 1527 2010-12-29 10:47:43Z saulius 
;
_cod_original_sg_symbol_H-M P3121
_cod_database_code 7050099

loop_
_symmetry_equiv_pos_as_xyz
'x, y, z'
'-y, x-y, z+1/3'
'-x+y, -x, z+2/3'
'x-y, -y, -z+2/3'
'-x, -x+y, -z+1/3'
'y, x, -z'

loop_
_atom_site_label
_atom_site_type_symbol
_atom_site_fract_x
_atom_site_fract_y
_atom_site_fract_z
_atom_site_U_iso_or_equiv
_atom_site_adp_type
_atom_site_occupancy
_atom_site_symmetry_multiplicity
_atom_site_calc_flag
_atom_site_refinement_flags
_atom_site_disorder_assembly
_atom_site_disorder_group
C1 C 0.8050(4) 0.7354(4) 0.60820(6) 0.0415(6) Uani 1 1 d U . .
C2 C 1.4049(4) 0.9234(4) 0.64940(6) 0.0402(6) Uani 1 1 d U . .
C3 C 0.4830(4) 0.1592(4) 0.79687(5) 0.0418(6) Uani 1 1 d U . .
C4 C 0.6157(4) 0.7402(4) 0.76005(6) 0.0417(6) Uani 1 1 d U . .
C5 C 1.0780(7) 1.1791(7) 0.83590(12) 0.0965(15) Uani 1 1 d U . .
H5C H 1.1362 1.1786 0.8532 0.116 Uiso 1 1 calc R . .
H5D H 1.1598 1.1846 0.8211 0.116 Uiso 1 1 calc R . .
C6 C 0.8876(10) 1.0000 0.8333 0.105(2) Uani 1 2 d SU . .
H6C H 0.8125 0.9893 0.8494 0.126 Uiso 0.50 1 calc PR . .
H6D H 0.8232 1.0107 0.8173 0.126 Uiso 0.50 1 calc PR . .
N1 N 0.8892(4) 0.7616(4) 0.58365(5) 0.0570(7) Uani 1 1 d U . .
H1A H 0.8225 0.7194 0.5690 0.068 Uiso 1 1 calc R . .
H1B H 1.0099 0.8207 0.5826 0.068 Uiso 1 1 calc R . .
N2 N 0.9095(4) 0.8030(4) 0.63062(5) 0.0536(7) Uani 1 1 d U . .
H2A H 0.8568 0.7880 0.6464 0.064 Uiso 1 1 calc R . .
H2B H 1.0302 0.8619 0.6294 0.064 Uiso 1 1 calc R . .
N3 N 1.4794(4) 0.9012(4) 0.67243(5) 0.0519(6) Uani 1 1 d U . .
H3A H 1.4658 0.9461 0.6877 0.062 Uiso 1 1 calc R . .
H3B H 1.5410 0.8420 0.6720 0.062 Uiso 1 1 calc R . .
N4 N 1.4283(4) 0.8514(4) 0.62629(5) 0.0536(7) Uani 1 1 d U . .
H4A H 1.3811 0.8633 0.6111 0.064 Uiso 1 1 calc R . .
H4B H 1.4906 0.7927 0.6265 0.064 Uiso 1 1 calc R . .
N5 N 0.5330(5) 0.2603(4) 0.77369(5) 0.0601(8) Uani 1 1 d U . .
H5A H 0.4961 0.2050 0.7580 0.072 Uiso 1 1 calc R . .
H5B H 0.6021 0.3807 0.7744 0.072 Uiso 1 1 calc R . .
N6 N 0.5434(4) 0.2505(4) 0.82061(5) 0.0538(7) Uani 1 1 d U . .
H6A H 0.5135 0.1890 0.8358 0.065 Uiso 1 1 calc R . .
H6B H 0.6123 0.3710 0.8207 0.065 Uiso 1 1 calc R . .
N7 N 0.5901(4) 0.8227(4) 0.73844(5) 0.0573(7) Uani 1 1 d U . .
H7A H 0.6344 0.8169 0.7227 0.069 Uiso 1 1 calc R . .
H7B H 0.5292 0.8821 0.7402 0.069 Uiso 1 1 calc R . .
N8 N 0.5445(4) 0.7497(4) 0.78413(5) 0.0580(7) Uani 1 1 d U . .
H8A H 0.5590 0.6958 0.7983 0.070 Uiso 1 1 calc R . .
H8B H 0.4839 0.8096 0.7855 0.070 Uiso 1 1 calc R . .
O1 O 0.6271(3) 0.6483(3) 0.60985(4) 0.0437(5) Uani 1 1 d U . .
O2 O 1.3141(3) 1.0096(3) 0.64948(4) 0.0444(5) Uani 1 1 d U . .
O3 O 0.3820(3) -0.0168(3) 0.79590(3) 0.0478(5) Uani 1 1 d U . .
O4 O 0.7052(3) 0.6528(3) 0.75753(4) 0.0462(5) Uani 1 1 d U . .
O5 O 1.0550(4) 1.3366(4) 0.83466(5) 0.0748(8) Uani 1 1 d U . .
H5 H 1.0750 1.3782 0.8189 0.112 Uiso 1 1 calc R . .
C7 C 1.043(3) 1.331(2) 0.75634(13) 0.116(3) Uani 0.559(7) 1 d PDU A 1
H7C H 0.9336 1.2052 0.7563 0.139 Uiso 0.559(7) 1 calc PR A 1
H7D H 1.1546 1.3199 0.7578 0.139 Uiso 0.559(7) 1 calc PR A 1
C8 C 1.049(2) 1.4344(12) 0.72963(15) 0.142(4) Uani 0.559(7) 1 d PDU A 1
H8C H 0.9638 1.4841 0.7311 0.170 Uiso 0.559(7) 1 calc PR A 1
H8D H 1.1747 1.5390 0.7267 0.170 Uiso 0.559(7) 1 calc PR A 1
C9 C 0.9902(19) 1.2981(12) 0.70509(13) 0.153(4) Uani 0.559(7) 1 d PDU A 1
H9A H 1.0373 1.2118 0.7076 0.183 Uiso 0.559(7) 1 calc PR A 1
H9B H 0.8542 1.2252 0.7039 0.183 Uiso 0.559(7) 1 calc PR A 1
C10 C 1.0718(8) 1.4123(14) 0.67851(10) 0.204(6) Uani 0.559(7) 1 d PDU . 1
H10A H 1.1118 1.5432 0.6821 0.245 Uiso 0.559(7) 1 calc PR A 1
H10B H 1.1816 1.4050 0.6730 0.245 Uiso 0.559(7) 1 calc PR A 1
N9 N 1.0322(12) 1.4387(10) 0.77971(12) 0.089(2) Uani 0.559(7) 1 d PDU A 1
H9C H 0.9352 1.4574 0.7774 0.133 Uiso 0.559(7) 1 calc PR A 1
H9D H 1.1380 1.5491 0.7807 0.133 Uiso 0.559(7) 1 calc PR A 1
C7A C 1.008(3) 1.359(3) 0.75594(9) 0.116(3) Uani 0.441(7) 1 d PDU A 2
H7A1 H 1.0370 1.4888 0.7564 0.139 Uiso 0.441(7) 1 calc PR A 2
H7A2 H 0.8723 1.2787 0.7566 0.139 Uiso 0.441(7) 1 calc PR A 2
C8A C 1.085(2) 1.322(2) 0.72931(7) 0.151(6) Uani 0.441(7) 1 d PDU A 2
H8A1 H 1.2204 1.4050 0.7283 0.181 Uiso 0.441(7) 1 calc PR A 2
H8A2 H 1.0603 1.1928 0.7291 0.181 Uiso 0.441(7) 1 calc PR A 2
C9A C 0.989(2) 1.356(2) 0.70459(10) 0.153(4) Uani 0.441(7) 1 d PDU A 2
H9A1 H 0.8551 1.2670 0.7050 0.183 Uiso 0.441(7) 1 calc PR A 2
H9A2 H 1.0077 1.4819 0.7054 0.183 Uiso 0.441(7) 1 calc PR A 2
C10A C 1.0758(5) 1.3307(16) 0.67796(6) 0.204(6) Uani 0.441(7) 1 d PDU . 2
H10C H 1.1815 1.4504 0.6723 0.245 Uiso 0.441(7) 1 calc PR A 2
H10D H 1.1208 1.2432 0.6810 0.245 Uiso 0.441(7) 1 calc PR A 2
N9A N 1.094(3) 1.320(3) 0.77968(7) 0.244(10) Uani 0.441(7) 1 d PDU A 2
H9A3 H 1.2181 1.3803 0.7777 0.366 Uiso 0.441(7) 1 calc PR A 2
H9A4 H 1.0509 1.1966 0.7807 0.366 Uiso 0.441(7) 1 calc PR A 2

loop_
_atom_site_aniso_label
_atom_site_aniso_U_11
_atom_site_aniso_U_22
_atom_site_aniso_U_33
_atom_site_aniso_U_23
_atom_site_aniso_U_13
_atom_site_aniso_U_12
C1 0.0429(14) 0.0410(14) 0.0429(15) 0.0031(11) -0.0005(11) 0.0229(13)
C2 0.0398(14) 0.0385(14) 0.0438(15) 0.0027(11) 0.0045(11) 0.0206(11)
C3 0.0461(15) 0.0421(14) 0.0377(15) 0.0015(11) 0.0034(11) 0.0224(13)
C4 0.0387(14) 0.0378(15) 0.0451(15) -0.0007(11) -0.0015(12) 0.0165(12)
C5 0.079(3) 0.094(3) 0.113(4) -0.026(3) -0.011(3) 0.041(3)
C6 0.087(4) 0.067(4) 0.155(7) -0.037(4) -0.018(2) 0.0336(19)
N1 0.0413(13) 0.0774(19) 0.0446(14) -0.0006(13) 0.0030(10) 0.0239(14)
N2 0.0454(14) 0.0631(16) 0.0448(14) -0.0039(12) -0.0064(10) 0.0215(13)
N3 0.0640(17) 0.0686(17) 0.0409(13) -0.0036(12) -0.0032(12) 0.0465(14)
N4 0.0738(19) 0.0670(17) 0.0391(13) -0.0058(11) -0.0041(12) 0.0495(16)
N5 0.084(2) 0.0433(14) 0.0357(13) 0.0076(10) 0.0021(13) 0.0188(14)
N6 0.0677(17) 0.0422(13) 0.0386(13) 0.0004(10) -0.0024(12) 0.0177(13)
N7 0.0696(18) 0.0629(17) 0.0532(15) 0.0096(13) -0.0001(13) 0.0435(15)
N8 0.0764(19) 0.0643(17) 0.0470(14) 0.0013(12) 0.0063(13) 0.0455(16)
O1 0.0426(10) 0.0491(11) 0.0372(10) 0.0008(8) -0.0001(8) 0.0212(9)
O2 0.0535(12) 0.0490(11) 0.0385(10) -0.0029(8) -0.0022(8) 0.0315(9)
O3 0.0667(14) 0.0378(11) 0.0348(10) 0.0040(8) 0.0022(8) 0.0231(10)
O4 0.0522(12) 0.0475(11) 0.0425(11) 0.0041(9) 0.0028(9) 0.0276(9)
O5 0.0822(18) 0.0599(15) 0.0664(16) -0.0018(13) 0.0056(14) 0.0237(14)
C7 0.121(7) 0.110(6) 0.149(6) 0.015(5) 0.024(5) 0.082(5)
C8 0.121(8) 0.074(6) 0.207(12) 0.012(7) -0.007(8) 0.032(6)
C9 0.110(5) 0.075(7) 0.306(11) 0.041(7) 0.009(6) 0.071(6)
C10 0.186(10) 0.075(7) 0.354(15) 0.019(9) 0.113(9) 0.068(7)
N9 0.128(6) 0.086(4) 0.067(4) 0.012(3) 0.005(4) 0.065(5)
C7A 0.121(7) 0.110(6) 0.149(6) 0.015(5) 0.024(5) 0.082(5)
C8A 0.107(9) 0.147(11) 0.218(13) -0.048(10) 0.049(9) 0.078(8)
C9A 0.110(5) 0.075(7) 0.306(11) 0.041(7) 0.009(6) 0.071(6)
C10A 0.186(10) 0.075(7) 0.354(15) 0.019(9) 0.113(9) 0.068(7)
N9A 0.27(2) 0.26(2) 0.220(19) 0.026(18) 0.055(18) 0.150(18)

loop_
_atom_type_symbol
_atom_type_description
_atom_type_scat_dispersion_real
_atom_type_scat_dispersion_imag
_atom_type_scat_source
C C 0.0181 0.0091 'International Tables Vol C Tables 4.2.6.8 and 6.1.1.4'
H H 0.0000 0.0000 'International Tables Vol C Tables 4.2.6.8 and 6.1.1.4'
N N 0.0311 0.0180 'International Tables Vol C Tables 4.2.6.8 and 6.1.1.4'
O O 0.0492 0.0322 'International Tables Vol C Tables 4.2.6.8 and 6.1.1.4'

loop_
_geom_angle_atom_site_label_1
_geom_angle_atom_site_label_2
_geom_angle_atom_site_label_3
_geom_angle
_geom_angle_site_symmetry_1
_geom_angle_site_symmetry_3
_geom_angle_publ_flag
O1 C1 N2 120.4(3) . . ?
O1 C1 N1 120.2(3) . . ?
N2 C1 N1 119.4(3) . . ?
O2 C2 N4 120.8(3) . . ?
O2 C2 N3 121.1(3) . . ?
N4 C2 N3 118.2(3) . . ?
O3 C3 N6 121.8(2) . . ?
O3 C3 N5 120.3(3) . . ?
N6 C3 N5 118.0(3) . . ?
O4 C4 N7 120.0(3) . . ?
O4 C4 N8 121.1(3) . . ?
N7 C4 N8 118.9(3) . . ?
O5 C5 C6 110.0(5) . . ?
C5 C6 C5 114.2(7) 4_676 . ?
N9 C7 C8 108.3(6) . . ?
C9 C8 C7 109.8(5) . . ?
C10 C9 C8 109.0(5) . . ?
C10 C10 C9 112.2(6) 5_766 . ?
N9A C7A C8A 108.95(10) . . ?
C9A C8A C7A 108.56(10) . . ?
C10A C9A C8A 108.54(10) . . ?
C10A C10A C9A 108.62(10) 5_766 . ?

loop_
_geom_bond_atom_site_label_1
_geom_bond_atom_site_label_2
_geom_bond_distance
_geom_bond_site_symmetry_2
_geom_bond_publ_flag
C1 O1 1.268(3) . ?
C1 N2 1.325(4) . ?
C1 N1 1.342(4) . ?
C2 O2 1.259(3) . ?
C2 N4 1.328(4) . ?
C2 N3 1.331(4) . ?
C3 O3 1.257(4) . ?
C3 N6 1.330(4) . ?
C3 N5 1.337(4) . ?
C4 O4 1.265(3) . ?
C4 N7 1.322(4) . ?
C4 N8 1.328(4) . ?
C5 O5 1.398(6) . ?
C5 C6 1.524(7) . ?
C6 C5 1.524(7) 4_676 ?
C7 N9 1.4695(10) . ?
C7 C8 1.5403(10) . ?
C8 C9 1.5397(10) . ?
C9 C10 1.5394(11) . ?
C10 C10 1.5392(10) 5_766 ?
C7A N9A 1.4698(10) . ?
C7A C8A 1.5400(10) . ?
C8A C9A 1.5399(10) . ?
C9A C10A 1.5398(10) . ?
C10A C10A 1.5394(10) 5_766 ?
